data_7031505
loop_
_publ_author_name
'Naumov, Roman N.'
'Musina, Elvira I.'
'Kanunnikov, Kirill B.'
'Fesenko, Tatiana I.'
'Krivolapov, Dmitry B.'
'Litvinov, Igor A.'
'L\"onnecke, Peter'
'Hey-Hawkins, Evamarie'
'Karasik, Andrey A.'
'Sinyashin, Oleg G.'

_publ_section_title
;
 Alternating stereoselective self-assembly of SSSS/RRRR or RSSR isomers of
 tetrakisphosphines in the row of 14-, 16-, 18- and 20-membered
 macrocycles.
;
_journal_issue 33
_journal_name_full 'Dalton transactions (Cambridge, England : 2003)'
_journal_page_first 12784
_journal_page_last 12789
_journal_paper_doi 10.1039/c4dt01619j
_journal_volume 43
_journal_year 2014
_chemical_formula_sum 'C68 H96 N4 O2 P4'
_chemical_formula_weight 1125.37
_chemical_name_systematic
;
 ?
;
_space_group_IT_number 15
_symmetry_cell_setting monoclinic
_symmetry_space_group_name_Hall '-C 2yc'
_symmetry_space_group_name_H-M 'C 1 2/c 1'
_atom_sites_solution_hydrogens geom
_atom_sites_solution_primary direct
_atom_sites_solution_secondary difmap
_audit_conform_dict_location ftp://ftp.iucr.org/pub/cif_core.dic
_audit_conform_dict_name cif_core.dic
_audit_conform_dict_version 2.2
_audit_creation_date 2007-12-07T23:32:23-00:00
_audit_creation_method 'WinGX routine CIF_UPDATE'
_cell_angle_alpha 90
_cell_angle_beta 105.974(3)
_cell_angle_gamma 90
_cell_formula_units_Z 4
_cell_length_a 32.6565(13)
_cell_length_b 12.9533(4)
_cell_length_c 16.2958(5)
_cell_measurement_reflns_used 5409
_cell_measurement_temperature 130(2)
_cell_measurement_theta_max 28.7279
_cell_measurement_theta_min 2.5562
_cell_volume 6627.1(4)
_computing_cell_refinement
;
        CrysAlis RED, Oxford Diffraction Ltd.,
        Version 1.171.32.5 (release 08-05-2007 CrysAlis171 .NET)
        (compiled May  8 2007,13:10:02)
;
_computing_data_collection
;
        CrysAlis CCD, Oxford Diffraction Ltd.,
        Version 1.171.32.5 (release 08-05-2007 CrysAlis171 .NET)
        (compiled May  8 2007,13:10:02)
;
_computing_data_reduction
;
        CrysAlis RED, Oxford Diffraction Ltd.,
        Version 1.171.32.5 (release 08-05-2007 CrysAlis171 .NET)
        (compiled May  8 2007,13:10:02)
;
_computing_molecular_graphics 'ORTEP3 for Windows (Farrugia, 1997)'
_computing_publication_material 'WinGX - Version 1.64.05 (Farrugia, 1999)'
_computing_structure_refinement 'SHELXL-97 (Sheldrick, 1997)'
_computing_structure_solution 'Bruker SHELXS-97 (Sheldrick, 1997)'
_diffrn_ambient_temperature 130(2)
_diffrn_measured_fraction_theta_full 0.999
_diffrn_measured_fraction_theta_max 0.999
_diffrn_measurement_device_type 'ccd Xcalibur S'
_diffrn_measurement_method '\w- amd \f-scans'
_diffrn_orient_matrix_UB_11 -0.0315041975
_diffrn_orient_matrix_UB_12 -0.0301651826
_diffrn_orient_matrix_UB_13 0.0061550662
_diffrn_orient_matrix_UB_21 -0.0244718152
_diffrn_orient_matrix_UB_22 0.001416774
_diffrn_orient_matrix_UB_23 -0.0211876639
_diffrn_orient_matrix_UB_31 0.020066569
_diffrn_orient_matrix_UB_32 -0.0456251437
_diffrn_orient_matrix_UB_33 -0.0047308518
_diffrn_radiation_monochromator graphite
_diffrn_radiation_type MoK\a
_diffrn_radiation_wavelength 0.71073
_diffrn_reflns_av_R_equivalents 0.0703
_diffrn_reflns_av_unetI/netI 0.0832
_diffrn_reflns_limit_h_max 36
_diffrn_reflns_limit_h_min -35
_diffrn_reflns_limit_k_max 14
_diffrn_reflns_limit_k_min -14
_diffrn_reflns_limit_l_max 17
_diffrn_reflns_limit_l_min -18
_diffrn_reflns_number 30265
_diffrn_reflns_theta_full 23.26
_diffrn_reflns_theta_max 23.26
_diffrn_reflns_theta_min 2.6
_exptl_absorpt_coefficient_mu 0.158
_exptl_absorpt_correction_T_max 1
_exptl_absorpt_correction_T_min 0.97401
_exptl_absorpt_correction_type multi-scan
_exptl_absorpt_process_details
;
        CrysAlis RED, Oxford Diffraction Ltd.,
        Version 1.171.32.5 (release 08-05-2007 CrysAlis171 .NET)
        (compiled May  8 2007,13:10:02)
        Empirical absorption correction using spherical harmonics,
 implemented in SCALE3 ABSPACK scaling algorithm.
;
_exptl_crystal_colour colorless
_exptl_crystal_density_diffrn 1.128
_exptl_crystal_density_method 'not measured'
_exptl_crystal_description needles
_exptl_crystal_F_000 2432
_exptl_crystal_size_max 0.4
_exptl_crystal_size_mid 0.15
_exptl_crystal_size_min 0.05
_refine_diff_density_max 0.244
_refine_diff_density_min -0.264
_refine_diff_density_rms 0.04
_refine_ls_extinction_method none
_refine_ls_goodness_of_fit_ref 0.933
_refine_ls_hydrogen_treatment constr
_refine_ls_matrix_type full
_refine_ls_number_parameters 423
_refine_ls_number_reflns 4752
_refine_ls_number_restraints 225
_refine_ls_restrained_S_all 0.946
_refine_ls_R_factor_all 0.1134
_refine_ls_R_factor_gt 0.0532
_refine_ls_shift/su_max 0.001
_refine_ls_shift/su_mean 0
_refine_ls_structure_factor_coef Fsqd
_refine_ls_weighting_details 'calc w=1/[\s^2^(Fo^2^)+(0.0729P)^2^+0.0000P] where P=(Fo^2^+2Fc^2^)/3'
_refine_ls_weighting_scheme calc
_refine_ls_wR_factor_gt 0.1195
_refine_ls_wR_factor_ref 0.1394
_reflns_number_gt 2605
_reflns_number_total 4752
_reflns_threshold_expression >2sigma(I)
_cod_data_source_file c4dt01619j1.cif
_cod_data_source_block x0349fin
_cod_depositor_comments
;
The following automatic conversions were performed:

'_symmetry_cell_setting' value 'Monoclinic' changed to 'monoclinic'
according to
/usr/data/users/saulius/crontab/automatic-downloads/rss-feeds/RSC/lib/dictionaries/cif_core.dic
dictionary named 'cif_core.dic' version 2.4.2 from 2011-04-26.

Automatic conversion script
Id: cif_fix_values 2281 2013-09-26 08:29:07Z andrius 

 Adding full bibliography for 7031505--7031506.cif.
;
_cod_original_sg_symbol_H-M C2/c
_cod_database_code 7031505

loop_
_symmetry_equiv_pos_as_xyz
'x, y, z'
'-x, y, -z+1/2'
'x+1/2, y+1/2, z'
'-x+1/2, y+1/2, -z+1/2'
'-x, -y, -z'
'x, -y, z-1/2'
'-x+1/2, -y+1/2, -z'
'x+1/2, -y+1/2, z-1/2'

loop_
_atom_site_label
_atom_site_type_symbol
_atom_site_fract_x
_atom_site_fract_y
_atom_site_fract_z
_atom_site_U_iso_or_equiv
_atom_site_adp_type
_atom_site_occupancy
_atom_site_symmetry_multiplicity
_atom_site_calc_flag
_atom_site_refinement_flags
_atom_site_disorder_assembly
_atom_site_disorder_group
P1 P 0.36126(3) 0.13654(9) 0.25204(6) 0.0604(4) Uani 1 1 d D . .
P2 P 0.42572(3) 0.23525(7) 0.05195(5) 0.0473(3) Uani 1 1 d D . .
N1 N 0.38048(8) 0.0906(2) 0.10669(16) 0.0436(8) Uani 1 1 d . . .
C1 C 0.35115(11) 0.1593(3) 0.1354(2) 0.0588(11) Uani 1 1 d . A .
H1A H 0.3212 0.1428 0.1051 0.071 Uiso 1 1 calc R . .
H1B H 0.3567 0.2323 0.1242 0.071 Uiso 1 1 calc R . .
C2 C 0.38776(10) 0.1267(3) 0.02669(19) 0.0424(9) Uani 1 1 d . A .
H2A H 0.3606 0.1496 -0.0132 0.051 Uiso 1 1 calc R . .
H2B H 0.3996 0.0701 -0.0007 0.051 Uiso 1 1 calc R . .
C3 C 0.47587(10) 0.1630(2) 0.0845(2) 0.0439(9) Uani 1 1 d . A .
H3A H 0.473 0.1076 0.1244 0.053 Uiso 1 1 calc R . .
H3B H 0.4808 0.1296 0.0335 0.053 Uiso 1 1 calc R . .
C4 C 0.51429(12) 0.2279(3) 0.1269(2) 0.0478(10) Uani 1 1 d . . .
H4A H 0.5085 0.2667 0.1749 0.057 Uiso 1 1 calc R A .
H4B H 0.5193 0.2787 0.0853 0.057 Uiso 1 1 calc R . .
C5 C 0.55405(11) 0.1622(3) 0.1603(2) 0.0484(10) Uani 1 1 d . A .
H5A H 0.5485 0.1106 0.2008 0.058 Uiso 1 1 calc R . .
H5B H 0.5597 0.1242 0.1119 0.058 Uiso 1 1 calc R . .
C6 C 0.59342(11) 0.2238(3) 0.2047(2) 0.0581(11) Uani 1 1 d . . .
H6A H 0.5877 0.2647 0.2517 0.07 Uiso 1 1 calc R A .
H6B H 0.6005 0.2723 0.1637 0.07 Uiso 1 1 calc R . .
C7 C 0.32003(19) 0.2136(5) 0.2838(4) 0.046(2) Uani 0.629(3) 1 d PD A 1
C8 C 0.2976(3) 0.1528(6) 0.3275(5) 0.053(3) Uani 0.629(3) 1 d PD A 1
C9 C 0.26621(19) 0.1968(6) 0.3593(4) 0.060(2) Uani 0.629(3) 1 d PD A 1
H9 H 0.2518 0.1554 0.3907 0.072 Uiso 0.629(3) 1 calc PR A 1
C10 C 0.2557(2) 0.2999(7) 0.3459(4) 0.074(2) Uani 0.629(3) 1 d PD A 1
C11 C 0.2772(2) 0.3582(6) 0.3020(4) 0.071(2) Uani 0.629(3) 1 d PD A 1
H11 H 0.27 0.4291 0.2927 0.086 Uiso 0.629(3) 1 calc PR A 1
C12 C 0.3092(2) 0.3186(6) 0.2705(4) 0.054(2) Uani 0.629(3) 1 d PD A 1
C13 C 0.3075(4) 0.0393(6) 0.3457(8) 0.062(3) Uani 0.629(3) 1 d PD A 1
H13A H 0.2867 0.0094 0.3723 0.093 Uiso 0.629(3) 1 calc PR A 1
H13B H 0.3362 0.032 0.3844 0.093 Uiso 0.629(3) 1 calc PR A 1
H13C H 0.3059 0.0032 0.2921 0.093 Uiso 0.629(3) 1 calc PR A 1
C14 C 0.2208(2) 0.3470(8) 0.3808(5) 0.117(3) Uani 0.629(3) 1 d PD A 1
H14A H 0.2304 0.4141 0.4068 0.176 Uiso 0.629(3) 1 calc PR A 1
H14B H 0.215 0.3008 0.4239 0.176 Uiso 0.629(3) 1 calc PR A 1
H14C H 0.1948 0.3562 0.3341 0.176 Uiso 0.629(3) 1 calc PR A 1
C15 C 0.3298(2) 0.3914(6) 0.2215(5) 0.072(2) Uani 0.629(3) 1 d PD A 1
H15A H 0.3256 0.3655 0.1633 0.108 Uiso 0.629(3) 1 calc PR A 1
H15B H 0.3604 0.3961 0.25 0.108 Uiso 0.629(3) 1 calc PR A 1
H15C H 0.3169 0.46 0.2195 0.108 Uiso 0.629(3) 1 calc PR A 1
C7F C 0.3092(3) 0.1651(9) 0.2761(7) 0.046(2) Uani 0.371(3) 1 d PD A 2
C8F C 0.2918(5) 0.0991(11) 0.3256(10) 0.053(3) Uani 0.371(3) 1 d PD A 2
C9F C 0.2561(3) 0.1285(9) 0.3514(7) 0.060(2) Uani 0.371(3) 1 d PD A 2
H9F H 0.2443 0.0822 0.3839 0.072 Uiso 0.371(3) 1 calc PR A 2
C10F C 0.2380(4) 0.2247(9) 0.3299(7) 0.074(2) Uani 0.371(3) 1 d PD A 2
C11F C 0.2553(3) 0.2903(9) 0.2805(6) 0.071(2) Uani 0.371(3) 1 d PD A 2
H11F H 0.2427 0.3562 0.265 0.086 Uiso 0.371(3) 1 calc PR A 2
C12F C 0.2904(3) 0.2614(9) 0.2534(6) 0.054(2) Uani 0.371(3) 1 d PD A 2
C13F C 0.3086(8) -0.0057(12) 0.3525(15) 0.062(3) Uani 0.371(3) 1 d PD A 2
H13D H 0.292 -0.0371 0.3878 0.093 Uiso 0.371(3) 1 calc PR A 2
H13E H 0.3385 -0.0007 0.3857 0.093 Uiso 0.371(3) 1 calc PR A 2
H13F H 0.3063 -0.0485 0.3019 0.093 Uiso 0.371(3) 1 calc PR A 2
C14F C 0.1984(4) 0.2579(14) 0.3577(9) 0.117(3) Uani 0.371(3) 1 d PD A 2
H14D H 0.1951 0.2123 0.4034 0.176 Uiso 0.371(3) 1 calc PR A 2
H14E H 0.1731 0.2531 0.3089 0.176 Uiso 0.371(3) 1 calc PR A 2
H14F H 0.202 0.3292 0.3785 0.176 Uiso 0.371(3) 1 calc PR A 2
C15F C 0.3062(4) 0.3412(10) 0.2021(9) 0.072(2) Uani 0.371(3) 1 d PD A 2
H15D H 0.2957 0.3246 0.1412 0.108 Uiso 0.371(3) 1 calc PR A 2
H15E H 0.3374 0.3415 0.219 0.108 Uiso 0.371(3) 1 calc PR A 2
H15F H 0.2957 0.4095 0.2126 0.108 Uiso 0.371(3) 1 calc PR A 2
C16 C 0.4301(3) 0.2948(11) -0.0491(6) 0.0449(12) Uani 0.629(3) 1 d PD A 1
C17 C 0.4426(3) 0.3992(11) -0.0455(7) 0.050(3) Uani 0.629(3) 1 d PD A 1
C18 C 0.4443(3) 0.4513(10) -0.1182(8) 0.057(3) Uani 0.629(3) 1 d PD A 1
H18 H 0.4519 0.5223 -0.1146 0.068 Uiso 0.629(3) 1 calc PR A 1
C19 C 0.4352(5) 0.4020(13) -0.1962(8) 0.058(3) Uani 0.629(3) 1 d PD A 1
C20 C 0.4243(5) 0.2982(13) -0.1999(8) 0.0528(11) Uani 0.629(3) 1 d PD A 1
H20 H 0.4184 0.2633 -0.2532 0.063 Uiso 0.629(3) 1 calc PR A 1
C21 C 0.4217(6) 0.2441(11) -0.1285(9) 0.0417(10) Uani 0.629(3) 1 d PD A 1
C22 C 0.4536(3) 0.4628(9) 0.0366(7) 0.059(3) Uani 0.629(3) 1 d PD A 1
H22A H 0.4286 0.4672 0.0587 0.089 Uiso 0.629(3) 1 calc PR A 1
H22B H 0.4623 0.5324 0.0247 0.089 Uiso 0.629(3) 1 calc PR A 1
H22C H 0.4771 0.4296 0.0792 0.089 Uiso 0.629(3) 1 calc PR A 1
C23 C 0.4379(7) 0.4584(18) -0.2754(11) 0.085(4) Uani 0.629(3) 1 d PD A 1
H23A H 0.4602 0.4275 -0.2971 0.128 Uiso 0.629(3) 1 calc PR A 1
H23B H 0.4446 0.5312 -0.2617 0.128 Uiso 0.629(3) 1 calc PR A 1
H23C H 0.4105 0.4534 -0.3191 0.128 Uiso 0.629(3) 1 calc PR A 1
C24 C 0.4110(5) 0.1309(12) -0.1426(16) 0.038(3) Uani 0.629(3) 1 d PD A 1
H24A H 0.4317 0.0898 -0.1003 0.057 Uiso 0.629(3) 1 calc PR A 1
H24B H 0.412 0.1111 -0.2001 0.057 Uiso 0.629(3) 1 calc PR A 1
H24C H 0.3824 0.1182 -0.1367 0.057 Uiso 0.629(3) 1 calc PR A 1
C16F C 0.4255(6) 0.2912(18) -0.0520(10) 0.0449(12) Uani 0.371(3) 1 d PD A 2
C17F C 0.4280(7) 0.3992(19) -0.0482(12) 0.050(3) Uani 0.371(3) 1 d PD A 2
C18F C 0.4281(6) 0.4544(19) -0.1205(14) 0.057(3) Uani 0.371(3) 1 d PD A 2
H18F H 0.4303 0.5275 -0.1165 0.068 Uiso 0.371(3) 1 calc PR A 2
C19F C 0.4253(10) 0.409(2) -0.1981(14) 0.058(3) Uani 0.371(3) 1 d PD A 2
C20F C 0.4230(8) 0.302(2) -0.1996(14) 0.0528(11) Uani 0.371(3) 1 d PD A 2
H20F H 0.4214 0.2681 -0.2521 0.063 Uiso 0.371(3) 1 calc PR A 2
C21F C 0.4229(9) 0.2414(19) -0.1296(16) 0.0417(10) Uani 0.371(3) 1 d PD A 2
C22F C 0.4316(5) 0.4585(18) 0.0349(13) 0.059(3) Uani 0.371(3) 1 d PD A 2
H22D H 0.4045 0.4544 0.0495 0.089 Uiso 0.371(3) 1 calc PR A 2
H22E H 0.4384 0.5309 0.0273 0.089 Uiso 0.371(3) 1 calc PR A 2
H22F H 0.4542 0.4279 0.0809 0.089 Uiso 0.371(3) 1 calc PR A 2
C23F C 0.4257(13) 0.471(3) -0.276(2) 0.085(4) Uani 0.371(3) 1 d PD A 2
H23D H 0.3971 0.4979 -0.3028 0.128 Uiso 0.371(3) 1 calc PR A 2
H23E H 0.4344 0.4259 -0.3172 0.128 Uiso 0.371(3) 1 calc PR A 2
H23F H 0.4459 0.5279 -0.2601 0.128 Uiso 0.371(3) 1 calc PR A 2
C24F C 0.4209(11) 0.126(2) -0.140(3) 0.038(3) Uani 0.371(3) 1 d PD A 2
H24D H 0.392 0.1018 -0.1433 0.057 Uiso 0.371(3) 1 calc PR A 2
H24E H 0.4411 0.0934 -0.0908 0.057 Uiso 0.371(3) 1 calc PR A 2
H24F H 0.4282 0.1066 -0.1923 0.057 Uiso 0.371(3) 1 calc PR A 2
C25 C 0.36485(11) -0.0154(3) 0.0990(2) 0.0505(10) Uani 1 1 d . A .
H25A H 0.3399 -0.0204 0.0484 0.061 Uiso 1 1 calc R . .
H25B H 0.3552 -0.0324 0.1499 0.061 Uiso 1 1 calc R . .
C26 C 0.39717(11) -0.0932(3) 0.0907(2) 0.0363(8) Uani 1 1 d . . .
C27 C 0.38582(12) -0.1758(3) 0.0355(2) 0.0509(10) Uani 1 1 d . A .
H27 H 0.3574 -0.1816 0.0004 0.061 Uiso 1 1 calc R . .
C28 C 0.41530(15) -0.2497(3) 0.0306(2) 0.0571(11) Uani 1 1 d . . .
H28 H 0.4069 -0.3062 -0.0074 0.069 Uiso 1 1 calc R A .
C29 C 0.45706(13) -0.2430(3) 0.0804(2) 0.0508(10) Uani 1 1 d . A .
H29 H 0.4773 -0.2943 0.0769 0.061 Uiso 1 1 calc R . .
C30 C 0.46869(11) -0.1602(3) 0.13526(19) 0.0395(9) Uani 1 1 d . . .
H30 H 0.4973 -0.1536 0.1692 0.047 Uiso 1 1 calc R A .
C31 C 0.43895(11) -0.0872(2) 0.14088(19) 0.0354(8) Uani 1 1 d . A .
H31 H 0.4472 -0.0316 0.1799 0.043 Uiso 1 1 calc R . .
O1 O 0.2555(4) 0.5987(12) 0.5099(6) 0.268(9) Uani 0.741(6) 1 d PD B 3
N2 N 0.2977(2) 0.6215(7) 0.4229(4) 0.113(2) Uani 0.741(6) 1 d PD B 3
C32 C 0.3236(4) 0.5431(7) 0.4755(5) 0.188(5) Uani 0.741(6) 1 d PD B 3
H32A H 0.3457 0.5203 0.4493 0.282 Uiso 0.741(6) 1 calc PR B 3
H32B H 0.3056 0.4842 0.4807 0.282 Uiso 0.741(6) 1 calc PR B 3
H32C H 0.337 0.5716 0.5323 0.282 Uiso 0.741(6) 1 calc PR B 3
C33 C 0.3135(3) 0.6648(8) 0.3560(5) 0.158(4) Uani 0.741(6) 1 d PD B 3
H33A H 0.3375 0.6232 0.3494 0.237 Uiso 0.741(6) 1 calc PR B 3
H33B H 0.3231 0.7358 0.3709 0.237 Uiso 0.741(6) 1 calc PR B 3
H33C H 0.2908 0.6647 0.3023 0.237 Uiso 0.741(6) 1 calc PR B 3
C34 C 0.2654(3) 0.6484(9) 0.4551(6) 0.219(9) Uani 0.741(6) 1 d PD B 3
H34 H 0.2497 0.709 0.434 0.262 Uiso 0.741(6) 1 calc PR B 3
O1F O 0.2585(11) 0.523(4) 0.527(2) 0.268(9) Uani 0.259(6) 1 d PD B 4
N2F N 0.2979(6) 0.5358(16) 0.4337(11) 0.113(2) Uani 0.259(6) 1 d PD B 4
C32F C 0.3251(10) 0.4563(18) 0.4865(13) 0.188(5) Uani 0.259(6) 1 d PD B 4
H32D H 0.3509 0.4473 0.4679 0.282 Uiso 0.259(6) 1 calc PR B 4
H32E H 0.3095 0.3908 0.4803 0.282 Uiso 0.259(6) 1 calc PR B 4
H32F H 0.3328 0.4778 0.5465 0.282 Uiso 0.259(6) 1 calc PR B 4
C33F C 0.3104(8) 0.560(2) 0.3559(12) 0.158(4) Uani 0.259(6) 1 d PD B 4
H33D H 0.3387 0.5315 0.3605 0.237 Uiso 0.259(6) 1 calc PR B 4
H33E H 0.3111 0.6352 0.349 0.237 Uiso 0.259(6) 1 calc PR B 4
H33F H 0.2898 0.5299 0.3064 0.237 Uiso 0.259(6) 1 calc PR B 4
C34F C 0.2633(7) 0.559(3) 0.4617(17) 0.219(9) Uani 0.259(6) 1 d PD B 4
H34F H 0.2424 0.6051 0.4292 0.262 Uiso 0.259(6) 1 calc PR B 4

loop_
_atom_site_aniso_label
_atom_site_aniso_U_11
_atom_site_aniso_U_22
_atom_site_aniso_U_33
_atom_site_aniso_U_23
_atom_site_aniso_U_13
_atom_site_aniso_U_12
P1 0.0544(7) 0.0981(9) 0.0321(5) 0.0130(6) 0.0173(5) 0.0387(6)
P2 0.0809(7) 0.0366(6) 0.0271(5) 0.0055(4) 0.0192(5) 0.0187(5)
N1 0.0466(18) 0.056(2) 0.0326(17) 0.0082(15) 0.0185(13) 0.0173(16)
C1 0.052(2) 0.092(3) 0.035(2) 0.009(2) 0.0179(18) 0.032(2)
C2 0.051(2) 0.052(2) 0.0275(18) 0.0068(17) 0.0168(16) 0.0206(19)
C3 0.063(2) 0.027(2) 0.040(2) 0.0097(17) 0.0121(18) -0.0006(19)
C4 0.079(3) 0.036(2) 0.0318(19) 0.0010(17) 0.0211(18) -0.010(2)
C5 0.058(2) 0.046(2) 0.041(2) 0.0041(18) 0.0119(18) -0.018(2)
C6 0.077(3) 0.064(3) 0.036(2) -0.0086(19) 0.0191(19) -0.035(2)
C7 0.038(4) 0.077(7) 0.025(2) 0.004(4) 0.009(3) 0.021(4)
C8 0.044(3) 0.084(8) 0.031(2) 0.003(5) 0.011(2) 0.028(5)
C9 0.042(4) 0.097(7) 0.047(3) 0.010(5) 0.022(3) 0.017(5)
C10 0.054(5) 0.110(7) 0.061(4) -0.004(5) 0.022(4) 0.034(4)
C11 0.061(5) 0.088(6) 0.071(4) 0.002(4) 0.028(4) 0.025(4)
C12 0.051(5) 0.076(6) 0.036(3) 0.001(4) 0.014(3) 0.031(4)
C13 0.050(3) 0.092(9) 0.053(4) -0.001(7) 0.027(3) -0.017(7)
C14 0.083(6) 0.171(10) 0.120(6) -0.008(7) 0.062(5) 0.055(6)
C15 0.070(6) 0.072(6) 0.081(5) 0.017(5) 0.033(5) 0.036(4)
C7F 0.038(4) 0.077(7) 0.025(2) 0.004(4) 0.009(3) 0.021(4)
C8F 0.044(3) 0.084(8) 0.031(2) 0.003(5) 0.011(2) 0.028(5)
C9F 0.042(4) 0.097(7) 0.047(3) 0.010(5) 0.022(3) 0.017(5)
C10F 0.054(5) 0.110(7) 0.061(4) -0.004(5) 0.022(4) 0.034(4)
C11F 0.061(5) 0.088(6) 0.071(4) 0.002(4) 0.028(4) 0.025(4)
C12F 0.051(5) 0.076(6) 0.036(3) 0.001(4) 0.014(3) 0.031(4)
C13F 0.050(3) 0.092(9) 0.053(4) -0.001(7) 0.027(3) -0.017(7)
C14F 0.083(6) 0.171(10) 0.120(6) -0.008(7) 0.062(5) 0.055(6)
C15F 0.070(6) 0.072(6) 0.081(5) 0.017(5) 0.033(5) 0.036(4)
C16 0.081(3) 0.025(2) 0.031(2) 0.0040(17) 0.019(2) 0.016(2)
C17 0.090(9) 0.029(2) 0.033(2) 0.0023(19) 0.021(4) 0.026(5)
C18 0.112(10) 0.023(2) 0.044(3) 0.005(2) 0.034(5) 0.021(5)
C19 0.111(9) 0.031(3) 0.038(2) 0.011(2) 0.029(4) 0.025(4)
C20 0.092(3) 0.041(3) 0.028(2) 0.0022(18) 0.022(2) 0.015(2)
C21 0.071(3) 0.029(2) 0.0283(19) -0.0005(17) 0.0190(17) 0.0098(19)
C22 0.113(10) 0.029(3) 0.040(3) -0.008(2) 0.027(6) 0.008(7)
C23 0.179(13) 0.040(6) 0.047(3) 0.017(3) 0.047(6) 0.024(7)
C24 0.050(8) 0.034(3) 0.035(2) -0.003(2) 0.022(5) 0.004(4)
C16F 0.081(3) 0.025(2) 0.031(2) 0.0040(17) 0.019(2) 0.016(2)
C17F 0.090(9) 0.029(2) 0.033(2) 0.0023(19) 0.021(4) 0.026(5)
C18F 0.112(10) 0.023(2) 0.044(3) 0.005(2) 0.034(5) 0.021(5)
C19F 0.111(9) 0.031(3) 0.038(2) 0.011(2) 0.029(4) 0.025(4)
C20F 0.092(3) 0.041(3) 0.028(2) 0.0022(18) 0.022(2) 0.015(2)
C21F 0.071(3) 0.029(2) 0.0283(19) -0.0005(17) 0.0190(17) 0.0098(19)
C22F 0.113(10) 0.029(3) 0.040(3) -0.008(2) 0.027(6) 0.008(7)
C23F 0.179(13) 0.040(6) 0.047(3) 0.017(3) 0.047(6) 0.024(7)
C24F 0.050(8) 0.034(3) 0.035(2) -0.003(2) 0.022(5) 0.004(4)
C25 0.040(2) 0.079(3) 0.034(2) 0.010(2) 0.0132(17) -0.005(2)
C26 0.043(2) 0.041(2) 0.0282(18) 0.0062(17) 0.0151(17) -0.0119(19)
C27 0.057(3) 0.059(3) 0.035(2) 0.003(2) 0.0091(18) -0.021(2)
C28 0.099(3) 0.041(3) 0.032(2) -0.0055(19) 0.019(2) -0.023(3)
C29 0.086(3) 0.031(2) 0.040(2) 0.0045(19) 0.024(2) 0.005(2)
C30 0.052(2) 0.036(2) 0.032(2) 0.0034(17) 0.0133(17) 0.0017(19)
C31 0.052(2) 0.027(2) 0.0286(19) 0.0032(15) 0.0132(18) -0.0055(18)
O1 0.156(5) 0.56(3) 0.107(6) 0.006(10) 0.058(5) 0.003(12)
N2 0.109(5) 0.136(7) 0.096(5) -0.015(5) 0.031(4) -0.020(5)
C32 0.275(12) 0.144(10) 0.146(8) -0.092(9) 0.060(8) -0.028(11)
C33 0.131(6) 0.210(11) 0.143(7) -0.068(8) 0.057(5) -0.072(8)
C34 0.084(6) 0.40(3) 0.150(9) -0.128(13) -0.008(6) 0.059(11)
O1F 0.156(5) 0.56(3) 0.107(6) 0.006(10) 0.058(5) 0.003(12)
N2F 0.109(5) 0.136(7) 0.096(5) -0.015(5) 0.031(4) -0.020(5)
C32F 0.275(12) 0.144(10) 0.146(8) -0.092(9) 0.060(8) -0.028(11)
C33F 0.131(6) 0.210(11) 0.143(7) -0.068(8) 0.057(5) -0.072(8)
C34F 0.084(6) 0.40(3) 0.150(9) -0.128(13) -0.008(6) 0.059(11)

loop_
_atom_type_symbol
_atom_type_description
_atom_type_scat_dispersion_real
_atom_type_scat_dispersion_imag
_atom_type_scat_source
P P 0.1023 0.0942 'International Tables Vol C Tables 4.2.6.8 and 6.1.1.4'
O O 0.0106 0.006 'International Tables Vol C Tables 4.2.6.8 and 6.1.1.4'
N N 0.0061 0.0033 'International Tables Vol C Tables 4.2.6.8 and 6.1.1.4'
C C 0.0033 0.0016 'International Tables Vol C Tables 4.2.6.8 and 6.1.1.4'
H H 0 0 'International Tables Vol C Tables 4.2.6.8 and 6.1.1.4'

loop_
_geom_angle_atom_site_label_1
_geom_angle_atom_site_label_2
_geom_angle_atom_site_label_3
_geom_angle
_geom_angle_site_symmetry_1
_geom_angle_site_symmetry_3
C6 P1 C7 97.6(2) 2_655 .
C6 P1 C1 101.05(18) 2_655 .
C7 P1 C1 105.1(2) . .
C6 P1 C7F 118.4(4) 2_655 .
C7 P1 C7F 22.0(4) . .
C1 P1 C7F 105.3(4) . .
C3 P2 C16F 104.1(6) . .
C3 P2 C2 99.64(15) . .
C16F P2 C2 105.2(8) . .
C3 P2 C16 100.8(3) . .
C16F P2 C16 4.7(10) . .
C2 P2 C16 109.2(5) . .
C25 N1 C2 111.3(3) . .
C25 N1 C1 110.7(3) . .
C2 N1 C1 111.6(3) . .
N1 C1 P1 106.3(2) . .
N1 C2 P2 108.0(2) . .
C4 C3 P2 114.3(2) . .
C3 C4 C5 111.8(3) . .
C6 C5 C4 113.8(3) . .
C5 C6 P1 110.3(3) . 2_655
C8 C7 C12 118.6(6) . .
C8 C7 P1 111.2(5) . .
C12 C7 P1 130.2(5) . .
C9 C8 C7 120.1(6) . .
C9 C8 C13 117.6(8) . .
C7 C8 C13 122.1(7) . .
C10 C9 C8 121.0(6) . .
C11 C10 C9 118.5(6) . .
C11 C10 C14 121.2(7) . .
C9 C10 C14 120.3(7) . .
C10 C11 C12 122.8(7) . .
C11 C12 C7 119.0(6) . .
C11 C12 C15 117.2(6) . .
C7 C12 C15 123.8(6) . .
C12F C7F C8F 118.7(10) . .
C12F C7F P1 118.5(8) . .
C8F C7F P1 122.2(8) . .
C9F C8F C7F 120.8(12) . .
C9F C8F C13F 115.6(15) . .
C7F C8F C13F 123.6(14) . .
C10F C9F C8F 120.3(11) . .
C9F C10F C11F 118.9(10) . .
C9F C10F C14F 120.8(11) . .
C11F C10F C14F 120.3(11) . .
C12F C11F C10F 121.4(10) . .
C11F C12F C7F 119.9(10) . .
C11F C12F C15F 115.4(10) . .
C7F C12F C15F 124.7(9) . .
C21 C16 C17 117.9(6) . .
C21 C16 P2 125.2(9) . .
C17 C16 P2 116.9(8) . .
C18 C17 C16 120.9(6) . .
C18 C17 C22 115.7(8) . .
C16 C17 C22 123.4(9) . .
C17 C18 C19 121.0(7) . .
C18 C19 C20 118.5(7) . .
C18 C19 C23 121.0(10) . .
C20 C19 C23 120.5(10) . .
C21 C20 C19 121.9(7) . .
C20 C21 C16 119.8(7) . .
C20 C21 C24 115.3(9) . .
C16 C21 C24 124.9(10) . .
C21F C16F C17F 119.2(11) . .
C21F C16F P2 129.3(15) . .
C17F C16F P2 111.5(14) . .
C18F C17F C16F 119.6(12) . .
C18F C17F C22F 118.5(15) . .
C16F C17F C22F 121.9(15) . .
C19F C18F C17F 123.2(13) . .
C18F C19F C20F 115.8(12) . .
C18F C19F C23F 122.5(17) . .
C20F C19F C23F 121.8(17) . .
C21F C20F C19F 124.3(13) . .
C20F C21F C16F 117.9(12) . .
C20F C21F C24F 118.8(16) . .
C16F C21F C24F 123.3(16) . .
N1 C25 C26 113.8(3) . .
C27 C26 C31 118.1(3) . .
C27 C26 C25 120.8(3) . .
C31 C26 C25 121.0(3) . .
C28 C27 C26 120.6(3) . .
C27 C28 C29 121.0(3) . .
C30 C29 C28 118.6(4) . .
C31 C30 C29 120.2(3) . .
C30 C31 C26 121.4(3) . .
C34 N2 C33 132.6(7) . .
C34 N2 C32 110.1(7) . .
C33 N2 C32 116.8(5) . .
O1 C34 N2 123.1(7) . .
C34F N2F C33F 133.9(18) . .
C34F N2F C32F 112.3(18) . .
C33F N2F C32F 113.0(6) . .
O1F C34F N2F 121.9(8) . .

loop_
_geom_bond_atom_site_label_1
_geom_bond_atom_site_label_2
_geom_bond_distance
_geom_bond_site_symmetry_2
P1 C6 1.841(4) 2_655
P1 C7 1.860(6) .
P1 C1 1.860(3) .
P1 C7F 1.884(10) .
P2 C3 1.833(3) .
P2 C16F 1.841(12) .
P2 C2 1.844(3) .
P2 C16 1.859(8) .
N1 C25 1.458(4) .
N1 C2 1.465(4) .
N1 C1 1.475(4) .
C3 C4 1.511(4) .
C4 C5 1.522(5) .
C5 C6 1.517(4) .
C6 P1 1.841(4) 2_655
C7 C8 1.397(8) .
C7 C12 1.407(8) .
C8 C9 1.391(8) .
C8 C13 1.516(8) .
C9 C10 1.382(8) .
C10 C11 1.361(8) .
C10 C14 1.531(8) .
C11 C12 1.385(7) .
C12 C15 1.509(9) .
C7F C12F 1.395(11) .
C7F C8F 1.399(12) .
C8F C9F 1.394(12) .
C8F C13F 1.485(14) .
C9F C10F 1.383(12) .
C10F C11F 1.392(11) .
C10F C14F 1.542(12) .
C11F C12F 1.390(11) .
C12F C15F 1.507(13) .
C16 C21 1.408(8) .
C16 C17 1.410(8) .
C17 C18 1.379(8) .
C17 C22 1.528(8) .
C18 C19 1.380(8) .
C19 C20 1.388(8) .
C19 C23 1.507(8) .
C20 C21 1.382(8) .
C21 C24 1.511(8) .
C16F C21F 1.401(12) .
C16F C17F 1.402(12) .
C17F C18F 1.378(12) .
C17F C22F 1.533(13) .
C18F C19F 1.375(12) .
C19F C20F 1.386(12) .
C19F C23F 1.509(13) .
C20F C21F 1.386(12) .
C21F C24F 1.508(13) .
C25 C26 1.492(5) .
C26 C27 1.381(5) .
C26 C31 1.386(4) .
C27 C28 1.375(5) .
C28 C29 1.384(5) .
C29 C30 1.380(4) .
C30 C31 1.377(4) .
O1 C34 1.215(5) .
N2 C34 1.346(5) .
N2 C33 1.441(5) .
N2 C32 1.443(5) .
O1F C34F 1.208(5) .
N2F C34F 1.365(5) .
N2F C33F 1.468(5) .
N2F C32F 1.472(5) .
